data_7717374
loop_
_publ_author_name
'Wehmeyer, Frerk-Ulfert'
'Li, Yinwu'
'Schlossarek, Anne'
'Ke, Zhuofeng'
'Langer, Robert'

_publ_section_title
;
 Evidence for a boride--borylene-ligand-tautomerism leading to a remote
 C--C-bond and concomitant boryl ligand formation
;
_journal_name_full 'Dalton Transactions'
_journal_paper_doi 10.1039/D4DT02997F
_journal_year 2024
_chemical_formula_moiety 'C36 H29 B N2 O2 P2 Rh, F6 P'
_chemical_formula_sum 'C36 H29 B F6 N2 O2 P3 Rh'
_chemical_formula_weight 842.24
_space_group_crystal_system monoclinic
_space_group_IT_number 14
_space_group_name_Hall '-P 2yn'
_space_group_name_H-M_alt 'P 1 21/n 1'
_atom_sites_solution_hydrogens mixed
_atom_sites_solution_primary dual
_audit_creation_date 2024-08-14
_audit_creation_method
;
Olex2 1.3
(compiled 2020.11.12 svn.r5f609507 for OlexSys, GUI svn.r6408)
;
_audit_update_record
;
2024-09-20 deposited with the CCDC.	2024-10-29 downloaded from the CCDC.
;
_cell_angle_alpha 90
_cell_angle_beta 95.65(3)
_cell_angle_gamma 90
_cell_formula_units_Z 4
_cell_length_a 10.859(2)
_cell_length_b 9.874(2)
_cell_length_c 33.638(7)
_cell_measurement_reflns_used 21895
_cell_measurement_temperature 170
_cell_measurement_theta_max 25.69
_cell_measurement_theta_min 1.22
_cell_volume 3589.2(12)
_computing_cell_refinement 'X-Area Recipe 1.33.0.0 (STOE & Cie, 2015)'
_computing_data_collection 'X-Area WinXpose 2.0.22.0 (STOE & Cie, 2016)'
_computing_data_reduction 'X-Area 1.90 (STOE & Cie, 2020)'
_computing_molecular_graphics 'Olex2 1.3 (Dolomanov et al., 2009)'
_computing_publication_material 'Olex2 1.3 (Dolomanov et al., 2009)'
_computing_structure_refinement 'SHELXL 2018/3 (Sheldrick, 2015)'
_computing_structure_solution 'SHELXT 2018/2 (Sheldrick, 2018)'
_diffrn_ambient_temperature 170
_diffrn_detector 'image plate (34 cm diameter)'
_diffrn_detector_area_resol_mean 6.67
_diffrn_detector_type 'STOE Imaging Plate'
_diffrn_measured_fraction_theta_full 0.996
_diffrn_measured_fraction_theta_max 0.982
_diffrn_measurement_device '2-circle diffractometer'
_diffrn_measurement_device_type 'STOE IPDS II'
_diffrn_measurement_method 'rotation method, \w scans'
_diffrn_radiation_collimation '0.5 mm diameter, monocapillary'
_diffrn_radiation_monochromator 'plane graphite'
_diffrn_radiation_polarisn_norm 0
_diffrn_radiation_type MoK\a
_diffrn_radiation_wavelength 0.71073
_diffrn_reflns_av_R_equivalents 0.0717
_diffrn_reflns_av_unetI/netI 0.0440
_diffrn_reflns_Laue_measured_fraction_full 0.996
_diffrn_reflns_Laue_measured_fraction_max 0.982
_diffrn_reflns_limit_h_max 13
_diffrn_reflns_limit_h_min -13
_diffrn_reflns_limit_k_max 11
_diffrn_reflns_limit_k_min -11
_diffrn_reflns_limit_l_max 39
_diffrn_reflns_limit_l_min -40
_diffrn_reflns_number 21091
_diffrn_reflns_point_group_measured_fraction_full 0.996
_diffrn_reflns_point_group_measured_fraction_max 0.982
_diffrn_reflns_theta_full 25.242
_diffrn_reflns_theta_max 25.686
_diffrn_reflns_theta_min 1.217
_diffrn_source 'sealed X-ray tube, 12 x 0.4 mm long-fine focus'
_diffrn_source_type 'Incoatec I\ms'
_exptl_absorpt_coefficient_mu 0.677
_exptl_absorpt_correction_T_max 0.8795
_exptl_absorpt_correction_T_min 0.8129
_exptl_absorpt_correction_type numerical
_exptl_absorpt_process_details 'X-RED32 1.57 (STOE & Cie, 2011)'
_exptl_crystal_colour red
_exptl_crystal_colour_primary red
_exptl_crystal_density_diffrn 1.559
_exptl_crystal_description block
_exptl_crystal_F_000 1696
_exptl_crystal_size_max 0.4
_exptl_crystal_size_mid 0.3
_exptl_crystal_size_min 0.2
_refine_diff_density_max 2.532
_refine_diff_density_min -0.792
_refine_diff_density_rms 0.101
_refine_ls_extinction_method none
_refine_ls_goodness_of_fit_ref 1.073
_refine_ls_hydrogen_treatment mixed
_refine_ls_matrix_type full
_refine_ls_number_parameters 464
_refine_ls_number_reflns 6686
_refine_ls_number_restraints 0
_refine_ls_restrained_S_all 1.073
_refine_ls_R_factor_all 0.0596
_refine_ls_R_factor_gt 0.0513
_refine_ls_shift/su_max 0.001
_refine_ls_shift/su_mean 0.000
_refine_ls_structure_factor_coef Fsqd
_refine_ls_weighting_details 'w=1/[\s^2^(Fo^2^)+(0.0770P)^2^+5.5169P] where P=(Fo^2^+2Fc^2^)/3'
_refine_ls_weighting_scheme calc
_refine_ls_wR_factor_gt 0.1375
_refine_ls_wR_factor_ref 0.1468
_reflns_Friedel_coverage 0.000
_reflns_number_gt 5693
_reflns_number_total 6686
_reflns_threshold_expression 'I > 2\s(I)'
_cod_data_source_file d4dt02997f13.cif
_cod_data_source_block frerk1_CCDC1
_cod_original_cell_volume 3589.2(13)
_cod_database_code 7717374
_shelx_shelxl_version_number 2018/3
_shelx_space_group_comment
;
The symmetry employed for this shelxl refinement is uniquely defined
by the following loop, which should always be used as a source of
symmetry information in preference to the above space-group names.
They are only intended as comments.
;
_shelx_estimated_absorpt_t_max 0.877
_shelx_estimated_absorpt_t_min 0.774
_olex2_refinement_description
;
1. Fixed Uiso
 At 1.2 times of:
  All C(H) groups
2.a Aromatic/amide H refined with riding coordinates:
 C2A(H2A), C24A(H24A), C9(H9), C4A(H4A), C8A(H8A), C3A(H3A), C6A(H6A),
 C9A(H9A), C11A(H11A), C6(H6), C8(H8), C12A(H12A), C18A(H18A), C10A(H10A),
 C23A(H23A), C5A(H5A), C7(H7), C14A(H14A), C2(H2), C17A(H17A), C3(H3), C4(H4),
 C21A(H21A), C15A(H15A), C16A(H16A), C22A(H22A), C20A(H20A), C5(H5)
;
_olex2_submission_special_instructions 'No special instructions were received'

loop_
_space_group_symop_operation_xyz
'x, y, z'
'-x+1/2, y+1/2, -z+1/2'
'-x, -y, -z'
'x-1/2, -y-1/2, z-1/2'

loop_
_atom_site_label
_atom_site_type_symbol
_atom_site_fract_x
_atom_site_fract_y
_atom_site_fract_z
_atom_site_U_iso_or_equiv
_atom_site_adp_type
_atom_site_occupancy
_atom_site_site_symmetry_order
_atom_site_calc_flag
_atom_site_refinement_flags_posn
_atom_site_refinement_flags_adp
_atom_site_refinement_flags_occupancy
_atom_site_disorder_assembly
_atom_site_disorder_group
Rh1 Rh 0.20204(3) 0.52409(3) 0.57558(2) 0.03883(13) Uani 1 1 d . . . . .
P1 P 0.15325(9) 0.70158(11) 0.61469(3) 0.0375(2) Uani 1 1 d . . . . .
P2 P 0.38614(9) 0.42523(12) 0.59562(3) 0.0409(2) Uani 1 1 d . . . . .
P3 P 0.69413(11) 0.58816(13) 0.79468(4) 0.0515(3) Uani 1 1 d . . . . .
F4 F 0.8364(3) 0.6057(4) 0.78852(12) 0.0789(9) Uani 1 1 d . . . . .
F6 F 0.6648(3) 0.7190(4) 0.76830(11) 0.0837(10) Uani 1 1 d . . . . .
N2 N 0.2655(3) 0.3868(4) 0.66036(10) 0.0421(8) Uani 1 1 d . . . . .
O2 O 0.3024(4) 0.7001(4) 0.51026(11) 0.0691(10) Uani 1 1 d . . . . .
F2 F 0.7139(3) 0.6816(5) 0.83340(10) 0.0903(11) Uani 1 1 d . . . . .
N1 N 0.0466(3) 0.4932(4) 0.64884(11) 0.0418(8) Uani 1 1 d . . . . .
O1 O -0.0189(3) 0.3691(4) 0.53450(11) 0.0690(10) Uani 1 1 d . . . . .
F1 F 0.5516(3) 0.5733(5) 0.80047(12) 0.0957(12) Uani 1 1 d . . . . .
C2A C 0.3013(4) 0.7171(5) 0.68742(12) 0.0431(9) Uani 1 1 d . . . . .
H2A H 0.258487 0.640381 0.694294 0.052 Uiso 1 1 calc R U . . .
F5 F 0.6767(4) 0.5006(5) 0.75579(16) 0.1203(18) Uani 1 1 d . . . . .
C24A C 0.5498(4) 0.6304(5) 0.62095(14) 0.0489(10) Uani 1 1 d . . . . .
H24A H 0.499323 0.642041 0.641473 0.059 Uiso 1 1 calc R U . . .
C1 C 0.0452(3) 0.6292(4) 0.64804(11) 0.0395(8) Uani 1 1 d . . . . .
F3 F 0.7247(4) 0.4593(4) 0.82101(18) 0.1194(18) Uani 1 1 d . . . . .
C9 C 0.4823(4) 0.3626(5) 0.67649(13) 0.0493(10) Uani 1 1 d . . . . .
H9 H 0.561618 0.363552 0.668289 0.059 Uiso 1 1 calc R U . . .
C1A C 0.2649(4) 0.7838(4) 0.65126(12) 0.0417(9) Uani 1 1 d . . . . .
C7A C 0.0617(3) 0.8402(4) 0.59098(12) 0.0398(8) Uani 1 1 d . . . . .
C4A C 0.4635(4) 0.8775(6) 0.70357(14) 0.0569(12) Uani 1 1 d . . . . .
H4A H 0.530128 0.908234 0.720662 0.068 Uiso 1 1 calc R U . . .
C12 C 0.2629(4) 0.6322(5) 0.53320(13) 0.0484(10) Uani 1 1 d . . . . .
C8A C 0.0086(4) 0.8202(5) 0.55203(12) 0.0442(9) Uani 1 1 d . . . . .
H8A H 0.026031 0.741421 0.538508 0.053 Uiso 1 1 calc R U . . .
C19A C 0.5261(4) 0.5251(5) 0.59446(13) 0.0449(9) Uani 1 1 d . . . . .
C3A C 0.3994(4) 0.7634(5) 0.71285(13) 0.0504(10) Uani 1 1 d . . . . .
H3A H 0.422580 0.717209 0.736502 0.060 Uiso 1 1 calc R U . . .
C10 C 0.3818(4) 0.3891(4) 0.64918(12) 0.0416(9) Uani 1 1 d . . . . .
C6A C 0.3292(4) 0.8982(5) 0.64197(14) 0.0530(11) Uani 1 1 d . . . . .
H6A H 0.307316 0.943518 0.618082 0.064 Uiso 1 1 calc R U . . .
C9A C -0.0697(4) 0.9159(5) 0.53321(14) 0.0516(11) Uani 1 1 d . . . . .
H9A H -0.104963 0.900605 0.507272 0.062 Uiso 1 1 calc R U . . .
C13A C 0.4286(4) 0.2572(5) 0.57809(13) 0.0466(10) Uani 1 1 d . . . . .
C11A C -0.0428(4) 1.0569(5) 0.59131(16) 0.0543(11) Uani 1 1 d . . . . .
H11A H -0.059955 1.136523 0.604476 0.065 Uiso 1 1 calc R U . . .
C6 C 0.2499(4) 0.3549(5) 0.69877(14) 0.0544(11) Uani 1 1 d . . . . .
H6 H 0.169976 0.349201 0.706325 0.065 Uiso 1 1 calc R U . . .
C8 C 0.4664(4) 0.3350(5) 0.71534(14) 0.0536(11) Uani 1 1 d . . . . .
H8 H 0.534379 0.319253 0.733822 0.064 Uiso 1 1 calc R U . . .
C12A C 0.0359(4) 0.9609(4) 0.61034(14) 0.0478(10) Uani 1 1 d . . . . .
H12A H 0.071731 0.977030 0.636166 0.057 Uiso 1 1 calc R U . . .
C18A C 0.5425(4) 0.1968(5) 0.58987(15) 0.0554(11) Uani 1 1 d . . . . .
H18A H 0.601718 0.243802 0.606333 0.067 Uiso 1 1 calc R U . . .
C10A C -0.0958(4) 1.0341(5) 0.55272(16) 0.0554(11) Uani 1 1 d . . . . .
H10A H -0.148714 1.098098 0.539986 0.066 Uiso 1 1 calc R U . . .
C23A C 0.6475(4) 0.7200(5) 0.61778(16) 0.0557(11) Uani 1 1 d . . . . .
H23A H 0.662819 0.789849 0.636154 0.067 Uiso 1 1 calc R U . . .
C5A C 0.4270(5) 0.9461(6) 0.66823(16) 0.0623(13) Uani 1 1 d . . . . .
H5A H 0.468249 1.024792 0.662049 0.075 Uiso 1 1 calc R U . . .
C7 C 0.3477(5) 0.3308(6) 0.72685(15) 0.0617(13) Uani 1 1 d . . . . .
H7 H 0.334431 0.312030 0.753185 0.074 Uiso 1 1 calc R U . . .
C14A C 0.3420(4) 0.1852(5) 0.55286(14) 0.0543(11) Uani 1 1 d . . . . .
H14A H 0.265978 0.224139 0.544418 0.065 Uiso 1 1 calc R U . . .
C2 C -0.0356(4) 0.7022(5) 0.66909(13) 0.0456(9) Uani 1 1 d . . . . .
H2 H -0.033431 0.796312 0.669176 0.055 Uiso 1 1 calc R U . . .
C17A C 0.5679(5) 0.0678(5) 0.57727(16) 0.0586(12) Uani 1 1 d . . . . .
H17A H 0.643763 0.028113 0.585578 0.070 Uiso 1 1 calc R U . . .
C3 C -0.1202(4) 0.6334(5) 0.69014(13) 0.0503(10) Uani 1 1 d . . . . .
H3 H -0.174430 0.680813 0.704758 0.060 Uiso 1 1 calc R U . . .
C4 C -0.1225(4) 0.4945(5) 0.68900(15) 0.0531(11) Uani 1 1 d . . . . .
H4 H -0.180485 0.446812 0.702053 0.064 Uiso 1 1 calc R U . . .
C11 C 0.0642(5) 0.4294(5) 0.54858(13) 0.0509(10) Uani 1 1 d . . . . .
C21A C 0.6980(5) 0.6006(7) 0.5598(2) 0.0762(17) Uani 1 1 d . . . . .
H21A H 0.747068 0.591334 0.538765 0.091 Uiso 1 1 calc R U . . .
C15A C 0.3693(5) 0.0557(6) 0.54040(16) 0.0655(14) Uani 1 1 d . . . . .
H15A H 0.311210 0.007899 0.523763 0.079 Uiso 1 1 calc R U . . .
B1 B 0.1479(4) 0.4087(5) 0.62697(14) 0.0423(10) Uani 1 1 d . . . . .
C16A C 0.4823(5) -0.0025(6) 0.55257(17) 0.0639(14) Uani 1 1 d . . . . .
H16A H 0.500381 -0.089214 0.544057 0.077 Uiso 1 1 calc R U . . .
C22A C 0.7209(5) 0.7036(6) 0.58706(19) 0.0690(15) Uani 1 1 d . . . . .
H22A H 0.786534 0.762641 0.584709 0.083 Uiso 1 1 calc R U . . .
C20A C 0.6015(5) 0.5102(6) 0.56354(18) 0.0678(15) Uani 1 1 d . . . . .
H20A H 0.587347 0.439587 0.545366 0.081 Uiso 1 1 calc R U . . .
C5 C -0.0383(4) 0.4263(5) 0.66838(14) 0.0500(10) Uani 1 1 d . . . . .
H5 H -0.039610 0.332161 0.667844 0.060 Uiso 1 1 calc R U . . .
H1 H 0.112(4) 0.307(5) 0.6224(12) 0.040(11) Uiso 1 1 d . . . . .

loop_
_atom_site_aniso_label
_atom_site_aniso_U_11
_atom_site_aniso_U_22
_atom_site_aniso_U_33
_atom_site_aniso_U_23
_atom_site_aniso_U_13
_atom_site_aniso_U_12
Rh1 0.0375(2) 0.0417(2) 0.0374(2) -0.00142(12) 0.00441(13) 0.00144(12)
P1 0.0355(5) 0.0414(6) 0.0357(5) -0.0010(4) 0.0046(4) -0.0015(4)
P2 0.0365(5) 0.0453(6) 0.0411(5) -0.0010(4) 0.0053(4) 0.0012(4)
P3 0.0446(6) 0.0494(7) 0.0620(7) 0.0033(6) 0.0123(5) 0.0036(5)
F4 0.0474(16) 0.080(2) 0.112(3) 0.008(2) 0.0214(16) -0.0020(15)
F6 0.094(2) 0.072(2) 0.081(2) 0.0199(18) -0.0091(18) 0.0120(18)
N2 0.0431(18) 0.0434(19) 0.0405(18) 0.0024(15) 0.0074(14) -0.0004(15)
O2 0.080(2) 0.069(2) 0.062(2) 0.0125(19) 0.0266(19) 0.000(2)
F2 0.082(2) 0.121(3) 0.0653(19) -0.016(2) -0.0080(17) 0.025(2)
N1 0.0363(17) 0.0447(19) 0.0446(19) 0.0015(15) 0.0054(14) -0.0038(14)
O1 0.065(2) 0.069(2) 0.068(2) -0.0042(19) -0.0191(18) -0.0188(19)
F1 0.0427(16) 0.151(4) 0.096(3) 0.019(3) 0.0170(16) -0.002(2)
C2A 0.039(2) 0.049(2) 0.041(2) -0.0029(18) 0.0063(16) -0.0030(18)
F5 0.108(3) 0.117(3) 0.144(4) -0.080(3) 0.047(3) -0.041(3)
C24A 0.035(2) 0.054(3) 0.059(3) -0.001(2) 0.0071(18) -0.0032(18)
C1 0.0318(18) 0.050(2) 0.0358(19) 0.0001(17) 0.0013(14) -0.0026(16)
F3 0.095(3) 0.080(3) 0.186(5) 0.065(3) 0.026(3) 0.011(2)
C9 0.043(2) 0.052(3) 0.052(2) 0.003(2) 0.0041(18) 0.0004(19)
C1A 0.0353(19) 0.048(2) 0.042(2) -0.0018(18) 0.0058(16) -0.0025(17)
C7A 0.0345(18) 0.043(2) 0.042(2) 0.0019(17) 0.0062(15) -0.0002(16)
C4A 0.046(2) 0.072(3) 0.051(3) -0.006(2) -0.0006(19) -0.014(2)
C12 0.051(2) 0.050(3) 0.046(2) -0.003(2) 0.0092(19) 0.007(2)
C8A 0.044(2) 0.048(2) 0.041(2) -0.0016(18) 0.0082(17) -0.0022(18)
C19A 0.036(2) 0.051(2) 0.049(2) 0.0032(19) 0.0075(17) 0.0014(18)
C3A 0.044(2) 0.063(3) 0.043(2) -0.002(2) 0.0002(17) 0.001(2)
C10 0.039(2) 0.042(2) 0.043(2) 0.0017(17) 0.0023(16) 0.0012(17)
C6A 0.051(2) 0.062(3) 0.046(2) 0.002(2) 0.0022(19) -0.012(2)
C9A 0.049(2) 0.059(3) 0.046(2) 0.004(2) 0.0009(19) 0.000(2)
C13A 0.047(2) 0.050(2) 0.044(2) 0.0011(19) 0.0104(18) 0.0059(19)
C11A 0.054(3) 0.042(2) 0.067(3) 0.001(2) 0.009(2) 0.004(2)
C6 0.051(2) 0.062(3) 0.052(3) 0.014(2) 0.013(2) 0.003(2)
C8 0.053(2) 0.056(3) 0.049(2) 0.005(2) -0.0049(19) 0.004(2)
C12A 0.049(2) 0.045(2) 0.050(2) -0.0024(19) 0.0048(19) 0.0008(19)
C18A 0.046(2) 0.058(3) 0.062(3) -0.002(2) 0.005(2) 0.006(2)
C10A 0.046(2) 0.055(3) 0.065(3) 0.012(2) 0.005(2) 0.006(2)
C23A 0.047(2) 0.050(3) 0.070(3) 0.003(2) 0.000(2) -0.005(2)
C5A 0.055(3) 0.066(3) 0.064(3) 0.000(3) 0.000(2) -0.025(2)
C7 0.065(3) 0.073(3) 0.048(3) 0.015(2) 0.009(2) 0.004(3)
C14A 0.052(2) 0.054(3) 0.055(3) -0.006(2) -0.008(2) 0.008(2)
C2 0.043(2) 0.047(2) 0.047(2) 0.0022(19) 0.0082(17) 0.0004(18)
C17A 0.055(3) 0.057(3) 0.065(3) 0.000(2) 0.013(2) 0.011(2)
C3 0.041(2) 0.065(3) 0.046(2) -0.004(2) 0.0094(17) 0.002(2)
C4 0.043(2) 0.060(3) 0.059(3) 0.008(2) 0.015(2) -0.004(2)
C11 0.060(3) 0.049(3) 0.043(2) 0.007(2) 0.004(2) 0.005(2)
C21A 0.068(3) 0.085(4) 0.083(4) -0.003(3) 0.041(3) -0.012(3)
C15A 0.070(3) 0.059(3) 0.063(3) -0.016(3) -0.013(3) 0.012(3)
B1 0.044(2) 0.040(2) 0.043(2) 0.004(2) 0.0052(19) -0.003(2)
C16A 0.076(4) 0.052(3) 0.065(3) -0.004(2) 0.015(3) 0.017(3)
C22A 0.046(3) 0.072(4) 0.091(4) 0.014(3) 0.014(3) -0.008(2)
C20A 0.069(3) 0.067(3) 0.072(4) -0.008(3) 0.035(3) -0.011(3)
C5 0.047(2) 0.046(2) 0.059(3) 0.001(2) 0.013(2) -0.0078(19)

loop_
_atom_type_symbol
_atom_type_description
_atom_type_scat_dispersion_real
_atom_type_scat_dispersion_imag
_atom_type_scat_source
C C 0.0033 0.0016 'International Tables Vol C Tables 4.2.6.8 and 6.1.1.4'
H H 0.0000 0.0000 'International Tables Vol C Tables 4.2.6.8 and 6.1.1.4'
B B 0.0013 0.0007 'International Tables Vol C Tables 4.2.6.8 and 6.1.1.4'
F F 0.0171 0.0103 'International Tables Vol C Tables 4.2.6.8 and 6.1.1.4'
N N 0.0061 0.0033 'International Tables Vol C Tables 4.2.6.8 and 6.1.1.4'
O O 0.0106 0.0060 'International Tables Vol C Tables 4.2.6.8 and 6.1.1.4'
P P 0.1023 0.0942 'International Tables Vol C Tables 4.2.6.8 and 6.1.1.4'
Rh Rh -1.1178 0.9187 'International Tables Vol C Tables 4.2.6.8 and 6.1.1.4'

loop_
_geom_angle_atom_site_label_1
_geom_angle_atom_site_label_2
_geom_angle_atom_site_label_3
_geom_angle
_geom_angle_site_symmetry_1
_geom_angle_site_symmetry_3
_geom_angle_publ_flag
P2 Rh1 P1 114.00(4) . . ?
C12 Rh1 P1 96.64(13) . . ?
C12 Rh1 P2 95.78(14) . . ?
C12 Rh1 B1 174.78(19) . . ?
C11 Rh1 P1 115.64(15) . . ?
C11 Rh1 P2 123.75(15) . . ?
C11 Rh1 C12 103.07(19) . . ?
C11 Rh1 B1 82.12(19) . . ?
B1 Rh1 P1 81.36(14) . . ?
B1 Rh1 P2 80.74(13) . . ?
C1 P1 Rh1 104.50(14) . . ?
C1A P1 Rh1 123.47(14) . . ?
C1A P1 C1 100.48(18) . . ?
C7A P1 Rh1 118.03(14) . . ?
C7A P1 C1 101.78(18) . . ?
C7A P1 C1A 104.9(2) . . ?
C19A P2 Rh1 118.38(15) . . ?
C19A P2 C10 103.2(2) . . ?
C19A P2 C13A 104.3(2) . . ?
C10 P2 Rh1 105.53(13) . . ?
C13A P2 Rh1 122.41(15) . . ?
C13A P2 C10 99.8(2) . . ?
F4 P3 F2 89.4(2) . . ?
F6 P3 F4 89.0(2) . . ?
F6 P3 F2 89.4(2) . . ?
F6 P3 F1 90.0(2) . . ?
F1 P3 F4 178.9(2) . . ?
F1 P3 F2 90.5(2) . . ?
F5 P3 F4 89.4(2) . . ?
F5 P3 F6 88.9(3) . . ?
F5 P3 F2 177.9(3) . . ?
F5 P3 F1 90.7(2) . . ?
F5 P3 F3 91.4(3) . . ?
F3 P3 F4 90.4(2) . . ?
F3 P3 F6 179.3(3) . . ?
F3 P3 F2 90.2(3) . . ?
F3 P3 F1 90.6(2) . . ?
C10 N2 C6 118.4(4) . . ?
C10 N2 B1 119.7(3) . . ?
C6 N2 B1 121.6(3) . . ?
C1 N1 B1 120.9(3) . . ?
C1 N1 C5 119.4(4) . . ?
C5 N1 B1 119.7(4) . . ?
C1A C2A H2A 119.4 . . ?
C3A C2A H2A 119.4 . . ?
C3A C2A C1A 121.1(4) . . ?
C19A C24A H24A 119.2 . . ?
C19A C24A C23A 121.7(4) . . ?
C23A C24A H24A 119.2 . . ?
N1 C1 P1 113.1(3) . . ?
N1 C1 C2 121.1(4) . . ?
C2 C1 P1 125.7(3) . . ?
C10 C9 H9 119.7 . . ?
C8 C9 H9 119.7 . . ?
C8 C9 C10 120.7(4) . . ?
C2A C1A P1 119.1(3) . . ?
C6A C1A P1 121.8(3) . . ?
C6A C1A C2A 118.3(4) . . ?
C8A C7A P1 117.5(3) . . ?
C8A C7A C12A 118.3(4) . . ?
C12A C7A P1 124.0(3) . . ?
C3A C4A H4A 120.5 . . ?
C3A C4A C5A 119.0(4) . . ?
C5A C4A H4A 120.5 . . ?
O2 C12 Rh1 175.7(4) . . ?
C7A C8A H8A 119.6 . . ?
C9A C8A C7A 120.9(4) . . ?
C9A C8A H8A 119.6 . . ?
C24A C19A P2 120.0(3) . . ?
C24A C19A C20A 118.5(4) . . ?
C20A C19A P2 120.9(4) . . ?
C2A C3A H3A 119.7 . . ?
C4A C3A C2A 120.6(4) . . ?
C4A C3A H3A 119.7 . . ?
N2 C10 P2 112.9(3) . . ?
N2 C10 C9 120.7(4) . . ?
C9 C10 P2 126.4(3) . . ?
C1A C6A H6A 119.8 . . ?
C1A C6A C5A 120.3(5) . . ?
C5A C6A H6A 119.8 . . ?
C8A C9A H9A 119.8 . . ?
C8A C9A C10A 120.4(4) . . ?
C10A C9A H9A 119.8 . . ?
C18A C13A P2 122.6(4) . . ?
C18A C13A C14A 118.6(4) . . ?
C14A C13A P2 118.7(3) . . ?
C12A C11A H11A 120.0 . . ?
C10A C11A H11A 120.0 . . ?
C10A C11A C12A 120.0(5) . . ?
N2 C6 H6 118.8 . . ?
N2 C6 C7 122.4(4) . . ?
C7 C6 H6 118.8 . . ?
C9 C8 H8 120.5 . . ?
C9 C8 C7 119.0(4) . . ?
C7 C8 H8 120.5 . . ?
C7A C12A H12A 119.7 . . ?
C11A C12A C7A 120.6(4) . . ?
C11A C12A H12A 119.7 . . ?
C13A C18A H18A 119.8 . . ?
C17A C18A C13A 120.4(5) . . ?
C17A C18A H18A 119.8 . . ?
C9A C10A C11A 119.8(5) . . ?
C9A C10A H10A 120.1 . . ?
C11A C10A H10A 120.1 . . ?
C24A C23A H23A 120.5 . . ?
C22A C23A C24A 119.0(5) . . ?
C22A C23A H23A 120.5 . . ?
C4A C5A C6A 120.7(5) . . ?
C4A C5A H5A 119.7 . . ?
C6A C5A H5A 119.7 . . ?
C6 C7 C8 118.8(4) . . ?
C6 C7 H7 120.6 . . ?
C8 C7 H7 120.6 . . ?
C13A C14A H14A 119.9 . . ?
C15A C14A C13A 120.1(4) . . ?
C15A C14A H14A 119.9 . . ?
C1 C2 H2 120.3 . . ?
C1 C2 C3 119.4(4) . . ?
C3 C2 H2 120.3 . . ?
C18A C17A H17A 119.7 . . ?
C16A C17A C18A 120.6(5) . . ?
C16A C17A H17A 119.7 . . ?
C2 C3 H3 120.5 . . ?
C4 C3 C2 119.0(4) . . ?
C4 C3 H3 120.5 . . ?
C3 C4 H4 120.3 . . ?
C3 C4 C5 119.4(4) . . ?
C5 C4 H4 120.3 . . ?
O1 C11 Rh1 176.0(4) . . ?
C22A C21A H21A 120.0 . . ?
C22A C21A C20A 120.1(5) . . ?
C20A C21A H21A 120.0 . . ?
C14A C15A H15A 119.8 . . ?
C16A C15A C14A 120.3(5) . . ?
C16A C15A H15A 119.8 . . ?
Rh1 B1 H1 119(2) . . ?
N2 B1 Rh1 111.0(3) . . ?
N2 B1 H1 103(2) . . ?
N1 B1 Rh1 109.7(3) . . ?
N1 B1 N2 106.1(3) . . ?
N1 B1 H1 107(2) . . ?
C17A C16A C15A 119.9(5) . . ?
C17A C16A H16A 120.1 . . ?
C15A C16A H16A 120.1 . . ?
C23A C22A C21A 120.5(5) . . ?
C23A C22A H22A 119.7 . . ?
C21A C22A H22A 119.7 . . ?
C19A C20A H20A 119.9 . . ?
C21A C20A C19A 120.2(5) . . ?
C21A C20A H20A 119.9 . . ?
N1 C5 C4 121.5(4) . . ?
N1 C5 H5 119.2 . . ?
C4 C5 H5 119.2 . . ?

loop_
_geom_bond_atom_site_label_1
_geom_bond_atom_site_label_2
_geom_bond_distance
_geom_bond_site_symmetry_2
_geom_bond_publ_flag
Rh1 P1 2.2849(11) . ?
Rh1 P2 2.2667(12) . ?
Rh1 C12 1.948(5) . ?
Rh1 C11 1.916(5) . ?
Rh1 B1 2.198(5) . ?
P1 C1 1.845(4) . ?
P1 C1A 1.830(4) . ?
P1 C7A 1.828(4) . ?
P2 C19A 1.816(4) . ?
P2 C10 1.842(4) . ?
P2 C13A 1.835(5) . ?
P3 F4 1.588(3) . ?
P3 F6 1.582(3) . ?
P3 F2 1.594(4) . ?
P3 F1 1.586(3) . ?
P3 F5 1.564(4) . ?
P3 F3 1.567(4) . ?
N2 C10 1.353(5) . ?
N2 C6 1.357(6) . ?
N2 B1 1.630(6) . ?
O2 C12 1.137(6) . ?
N1 C1 1.343(6) . ?
N1 B1 1.615(6) . ?
N1 C5 1.355(5) . ?
O1 C11 1.144(6) . ?
C2A H2A 0.9300 . ?
C2A C1A 1.405(6) . ?
C2A C3A 1.377(6) . ?
C24A H24A 0.9300 . ?
C24A C19A 1.377(6) . ?
C24A C23A 1.393(6) . ?
C1 C2 1.383(6) . ?
C9 H9 0.9300 . ?
C9 C10 1.380(6) . ?
C9 C8 1.362(6) . ?
C1A C6A 1.380(6) . ?
C7A C8A 1.392(6) . ?
C7A C12A 1.400(6) . ?
C4A H4A 0.9300 . ?
C4A C3A 1.375(7) . ?
C4A C5A 1.392(7) . ?
C8A H8A 0.9300 . ?
C8A C9A 1.382(6) . ?
C19A C20A 1.394(6) . ?
C3A H3A 0.9300 . ?
C6A H6A 0.9300 . ?
C6A C5A 1.396(7) . ?
C9A H9A 0.9300 . ?
C9A C10A 1.382(7) . ?
C13A C18A 1.396(6) . ?
C13A C14A 1.397(7) . ?
C11A H11A 0.9300 . ?
C11A C12A 1.390(7) . ?
C11A C10A 1.385(7) . ?
C6 H6 0.9300 . ?
C6 C7 1.371(7) . ?
C8 H8 0.9300 . ?
C8 C7 1.383(7) . ?
C12A H12A 0.9300 . ?
C18A H18A 0.9300 . ?
C18A C17A 1.378(7) . ?
C10A H10A 0.9300 . ?
C23A H23A 0.9300 . ?
C23A C22A 1.375(7) . ?
C5A H5A 0.9300 . ?
C7 H7 0.9300 . ?
C14A H14A 0.9300 . ?
C14A C15A 1.386(7) . ?
C2 H2 0.9300 . ?
C2 C3 1.391(6) . ?
C17A H17A 0.9300 . ?
C17A C16A 1.373(8) . ?
C3 H3 0.9300 . ?
C3 C4 1.372(7) . ?
C4 H4 0.9300 . ?
C4 C5 1.377(7) . ?
C21A H21A 0.9300 . ?
C21A C22A 1.377(9) . ?
C21A C20A 1.391(8) . ?
C15A H15A 0.9300 . ?
C15A C16A 1.380(8) . ?
B1 H1 1.08(5) . ?
C16A H16A 0.9300 . ?
C22A H22A 0.9300 . ?
C20A H20A 0.9300 . ?
C5 H5 0.9300 . ?

loop_
_geom_torsion_atom_site_label_1
_geom_torsion_atom_site_label_2
_geom_torsion_atom_site_label_3
_geom_torsion_atom_site_label_4
_geom_torsion
_geom_torsion_site_symmetry_1
_geom_torsion_site_symmetry_2
_geom_torsion_site_symmetry_3
_geom_torsion_site_symmetry_4
_geom_torsion_publ_flag
Rh1 P1 C1 N1 15.9(3) . . . . ?
Rh1 P1 C1 C2 -160.9(3) . . . . ?
Rh1 P1 C1A C2A -74.9(3) . . . . ?
Rh1 P1 C1A C6A 94.5(4) . . . . ?
Rh1 P1 C7A C8A 10.8(4) . . . . ?
Rh1 P1 C7A C12A -173.3(3) . . . . ?
Rh1 P2 C19A C24A 69.5(4) . . . . ?
Rh1 P2 C19A C20A -101.1(4) . . . . ?
Rh1 P2 C10 N2 19.9(3) . . . . ?
Rh1 P2 C10 C9 -161.8(4) . . . . ?
Rh1 P2 C13A C18A 179.0(3) . . . . ?
Rh1 P2 C13A C14A -2.9(4) . . . . ?
P1 C1 C2 C3 173.9(3) . . . . ?
P1 C1A C6A C5A -170.0(4) . . . . ?
P1 C7A C8A C9A 174.9(3) . . . . ?
P1 C7A C12A C11A -174.7(4) . . . . ?
P2 C19A C20A C21A 170.5(5) . . . . ?
P2 C13A C18A C17A 177.1(4) . . . . ?
P2 C13A C14A C15A -177.4(4) . . . . ?
N2 C6 C7 C8 -2.1(8) . . . . ?
N1 C1 C2 C3 -2.6(6) . . . . ?
C2A C1A C6A C5A -0.6(7) . . . . ?
C24A C19A C20A C21A -0.2(9) . . . . ?
C24A C23A C22A C21A 0.2(9) . . . . ?
C1 P1 C1A C2A 40.4(4) . . . . ?
C1 P1 C1A C6A -150.2(4) . . . . ?
C1 P1 C7A C8A -102.9(3) . . . . ?
C1 P1 C7A C12A 73.1(4) . . . . ?
C1 N1 B1 Rh1 -29.3(5) . . . . ?
C1 N1 B1 N2 90.7(4) . . . . ?
C1 N1 C5 C4 -3.0(7) . . . . ?
C1 C2 C3 C4 -0.9(7) . . . . ?
C9 C8 C7 C6 -0.1(8) . . . . ?
C1A P1 C1 N1 -113.0(3) . . . . ?
C1A P1 C1 C2 70.3(4) . . . . ?
C1A P1 C7A C8A 152.8(3) . . . . ?
C1A P1 C7A C12A -31.2(4) . . . . ?
C1A C2A C3A C4A 0.7(7) . . . . ?
C1A C6A C5A C4A 1.9(8) . . . . ?
C7A P1 C1 N1 139.2(3) . . . . ?
C7A P1 C1 C2 -37.5(4) . . . . ?
C7A P1 C1A C2A 145.8(3) . . . . ?
C7A P1 C1A C6A -44.9(4) . . . . ?
C7A C8A C9A C10A 0.6(7) . . . . ?
C8A C7A C12A C11A 1.3(6) . . . . ?
C8A C9A C10A C11A 0.2(7) . . . . ?
C19A P2 C10 N2 144.8(3) . . . . ?
C19A P2 C10 C9 -36.9(5) . . . . ?
C19A P2 C13A C18A 41.0(4) . . . . ?
C19A P2 C13A C14A -140.9(4) . . . . ?
C19A C24A C23A C22A 0.9(7) . . . . ?
C3A C2A C1A P1 169.1(3) . . . . ?
C3A C2A C1A C6A -0.6(6) . . . . ?
C3A C4A C5A C6A -1.8(8) . . . . ?
C10 P2 C19A C24A -46.6(4) . . . . ?
C10 P2 C19A C20A 142.8(4) . . . . ?
C10 P2 C13A C18A -65.4(4) . . . . ?
C10 P2 C13A C14A 112.7(4) . . . . ?
C10 N2 C6 C7 2.9(7) . . . . ?
C10 N2 B1 Rh1 -25.1(5) . . . . ?
C10 N2 B1 N1 -144.2(4) . . . . ?
C10 C9 C8 C7 1.5(8) . . . . ?
C13A P2 C19A C24A -150.5(4) . . . . ?
C13A P2 C19A C20A 38.9(5) . . . . ?
C13A P2 C10 N2 -107.9(3) . . . . ?
C13A P2 C10 C9 70.4(4) . . . . ?
C13A C18A C17A C16A 0.8(8) . . . . ?
C13A C14A C15A C16A -0.4(9) . . . . ?
C6 N2 C10 P2 176.9(3) . . . . ?
C6 N2 C10 C9 -1.4(6) . . . . ?
C6 N2 B1 Rh1 160.5(4) . . . . ?
C6 N2 B1 N1 41.4(5) . . . . ?
C8 C9 C10 P2 -178.9(4) . . . . ?
C8 C9 C10 N2 -0.7(7) . . . . ?
C12A C7A C8A C9A -1.3(6) . . . . ?
C12A C11A C10A C9A -0.2(7) . . . . ?
C18A C13A C14A C15A 0.8(7) . . . . ?
C18A C17A C16A C15A -0.4(8) . . . . ?
C10A C11A C12A C7A -0.5(7) . . . . ?
C23A C24A C19A P2 -171.7(4) . . . . ?
C23A C24A C19A C20A -0.9(7) . . . . ?
C5A C4A C3A C2A 0.5(7) . . . . ?
C14A C13A C18A C17A -1.0(7) . . . . ?
C14A C15A C16A C17A 0.3(9) . . . . ?
C2 C3 C4 C5 2.4(7) . . . . ?
C3 C4 C5 N1 -0.5(7) . . . . ?
B1 N2 C10 P2 2.4(5) . . . . ?
B1 N2 C10 C9 -176.0(4) . . . . ?
B1 N2 C6 C7 177.3(5) . . . . ?
B1 N1 C1 P1 7.8(5) . . . . ?
B1 N1 C1 C2 -175.3(4) . . . . ?
B1 N1 C5 C4 176.9(4) . . . . ?
C22A C21A C20A C19A 1.3(10) . . . . ?
C20A C21A C22A C23A -1.3(10) . . . . ?
C5 N1 C1 P1 -172.4(3) . . . . ?
C5 N1 C1 C2 4.5(6) . . . . ?
C5 N1 B1 Rh1 150.8(3) . . . . ?
C5 N1 B1 N2 -89.2(4) . . . . ?
